data_7044386
loop_
_publ_author_name
'Izod, Keith'
'Evans, Peter'
'Waddell, Paul G.'

_publ_section_title
;
 Desolvation and aggregation of sterically demanding alkali metal
 diarylphosphides
;
_journal_name_full 'Dalton Trans.'
_journal_paper_doi 10.1039/C7DT02238G
_journal_year 2017
_chemical_formula_moiety 'C36 H58 Li O3 P, C36.02 H58.62 Li O3.01 P'
_chemical_formula_sum 'C72.02 H116.62 Li2 O6.01 P2'
_chemical_formula_weight 1154.41
_space_group_crystal_system triclinic
_space_group_IT_number 2
_space_group_name_Hall '-P 1'
_space_group_name_H-M_alt 'P -1'
_symmetry_space_group_name_Hall '-P 1'
_symmetry_space_group_name_H-M 'P -1'
_atom_sites_solution_hydrogens geom
_atom_sites_solution_primary direct
_audit_creation_date 2015-03-24
_audit_creation_method
;
Olex2 1.2
(compiled 2015.01.26 svn.r3151 for OlexSys, GUI svn.r4998)
;
_audit_update_record
;
2017-06-20 deposited with the CCDC.
2017-07-20 downloaded from the CCDC.
;
_cell_angle_alpha 68.346(3)
_cell_angle_beta 80.5527(18)
_cell_angle_gamma 89.5652(18)
_cell_formula_units_Z 2
_cell_length_a 11.32606(19)
_cell_length_b 17.4145(5)
_cell_length_c 19.3933(5)
_cell_measurement_reflns_used 22496
_cell_measurement_temperature 150.0(2)
_cell_measurement_theta_max 66.8490
_cell_measurement_theta_min 3.9560
_cell_volume 3501.07(17)
_computing_cell_refinement
;
CrysAlisPro, Agilent Technologies,
Version 1.171.36.32 (release 02-08-2013 CrysAlis171 .NET)
(compiled Aug  2 2013,16:46:58)
;
_computing_data_collection
;
CrysAlisPro, Agilent Technologies,
Version 1.171.36.32 (release 02-08-2013 CrysAlis171 .NET)
(compiled Aug  2 2013,16:46:58)
;
_computing_data_reduction
;
CrysAlisPro, Agilent Technologies,
Version 1.171.36.32 (release 02-08-2013 CrysAlis171 .NET)
(compiled Aug  2 2013,16:46:58)
;
_computing_molecular_graphics 'Olex2 (Dolomanov et al., 2009)'
_computing_publication_material 'Olex2 (Dolomanov et al., 2009)'
_computing_structure_refinement 'XL (Sheldrick, 2008)'
_computing_structure_solution 'XT (Sheldrick, 2015)'
_diffrn_ambient_temperature 150.0(2)
_diffrn_detector_area_resol_mean 10.3968
_diffrn_measured_fraction_theta_full 0.998
_diffrn_measured_fraction_theta_max 0.992
_diffrn_measurement_details
;
#__ type_ start__ end____ width___ exp.time_
  1 omega   13.00  113.00   1.0000    2.0000
omega____ theta____ kappa____ phi______ frames
    -       41.7155   57.0000  -60.0000 100

#__ type_ start__ end____ width___ exp.time_
  2 omega  -25.00   69.00   1.0000    2.0000
omega____ theta____ kappa____ phi______ frames
    -       41.7155  -57.0000  150.0000 94

#__ type_ start__ end____ width___ exp.time_
  3 omega   -1.00   71.00   1.0000    2.0000
omega____ theta____ kappa____ phi______ frames
    -       41.7155 -125.0000   90.0000 72

#__ type_ start__ end____ width___ exp.time_
  4 omega   36.00   62.00   1.0000    2.0000
omega____ theta____ kappa____ phi______ frames
    -       41.7155   38.0000 -120.0000 26

#__ type_ start__ end____ width___ exp.time_
  5 omega   11.00  106.00   1.0000    8.0000
omega____ theta____ kappa____ phi______ frames
    -       93.5000  -92.0000 -171.9710 95

#__ type_ start__ end____ width___ exp.time_
  6 omega   18.00  133.00   1.0000    8.0000
omega____ theta____ kappa____ phi______ frames
    -       93.5000  -92.0000 -136.6496 115

#__ type_ start__ end____ width___ exp.time_
  7 omega   30.00   74.00   1.0000    8.0000
omega____ theta____ kappa____ phi______ frames
    -       93.5000  -93.0000  -60.3306 44

#__ type_ start__ end____ width___ exp.time_
  8 omega   49.00   77.00   1.0000    8.0000
omega____ theta____ kappa____ phi______ frames
    -       93.5000  -77.0000  120.0000 28

#__ type_ start__ end____ width___ exp.time_
  9 omega   97.00  123.00   1.0000    8.0000
omega____ theta____ kappa____ phi______ frames
    -       93.5000  -92.0000   59.3439 26

#__ type_ start__ end____ width___ exp.time_
 10 omega   87.00  151.00   1.0000    8.0000
omega____ theta____ kappa____ phi______ frames
    -       93.5000  -15.0000  -90.0000 64

#__ type_ start__ end____ width___ exp.time_
 11 omega  143.00  168.00   1.0000    8.0000
omega____ theta____ kappa____ phi______ frames
    -       93.5000  125.0000 -150.0000 25

#__ type_ start__ end____ width___ exp.time_
 12 omega  108.00  164.00   1.0000    8.0000
omega____ theta____ kappa____ phi______ frames
    -       93.5000   61.0000 -150.0000 56

#__ type_ start__ end____ width___ exp.time_
 13 omega   66.00   91.00   1.0000    8.0000
omega____ theta____ kappa____ phi______ frames
    -       93.5000   45.0000  -90.0000 25

#__ type_ start__ end____ width___ exp.time_
 14 omega  122.00  167.00   1.0000    8.0000
omega____ theta____ kappa____ phi______ frames
    -       93.5000   45.0000  -90.0000 45

#__ type_ start__ end____ width___ exp.time_
 15 omega   24.00   70.00   1.0000    8.0000
omega____ theta____ kappa____ phi______ frames
    -       93.5000  -45.0000   30.0000 46

#__ type_ start__ end____ width___ exp.time_
 16 omega   58.00  107.00   1.0000    8.0000
omega____ theta____ kappa____ phi______ frames
    -       93.5000  -93.0000  122.4333 49

#__ type_ start__ end____ width___ exp.time_
 17 omega   21.00   76.00   1.0000    8.0000
omega____ theta____ kappa____ phi______ frames
    -       93.5000  -45.0000  -90.0000 55

#__ type_ start__ end____ width___ exp.time_
 18 omega   12.00   38.00   1.0000    8.0000
omega____ theta____ kappa____ phi______ frames
    -       93.5000  -94.0000  -90.0000 26

#__ type_ start__ end____ width___ exp.time_
 19 omega   51.00   83.00   1.0000    8.0000
omega____ theta____ kappa____ phi______ frames
    -       93.5000  -94.0000  -90.0000 32

#__ type_ start__ end____ width___ exp.time_
 20 omega   23.00   57.00   1.0000    8.0000
omega____ theta____ kappa____ phi______ frames
    -       93.5000  -45.0000  -30.0000 34

#__ type_ start__ end____ width___ exp.time_
 21 omega   26.00   75.00   1.0000    8.0000
omega____ theta____ kappa____ phi______ frames
    -       93.5000  -45.0000   90.0000 49

#__ type_ start__ end____ width___ exp.time_
 22 omega   83.00  120.00   1.0000    8.0000
omega____ theta____ kappa____ phi______ frames
    -       93.5000  125.0000 -150.0000 37

#__ type_ start__ end____ width___ exp.time_
 23 omega   98.00  177.00   1.0000    8.0000
omega____ theta____ kappa____ phi______ frames
    -       93.5000   15.0000    0.0000 79

#__ type_ start__ end____ width___ exp.time_
 24 omega   77.00  103.00   1.0000    8.0000
omega____ theta____ kappa____ phi______ frames
    -       93.5000   61.0000 -150.0000 26

#__ type_ start__ end____ width___ exp.time_
 25 omega   36.00   62.00   1.0000    8.0000
omega____ theta____ kappa____ phi______ frames
    -       93.5000   15.0000    0.0000 26

#__ type_ start__ end____ width___ exp.time_
 26 omega  119.00  145.00   1.0000    8.0000
omega____ theta____ kappa____ phi______ frames
    -       93.5000  125.0000   90.0000 26

#__ type_ start__ end____ width___ exp.time_
 27 omega   20.00   68.00   1.0000    8.0000
omega____ theta____ kappa____ phi______ frames
    -       93.5000  -45.0000    0.0000 48

#__ type_ start__ end____ width___ exp.time_
 28 omega   31.00   68.00   1.0000    8.0000
omega____ theta____ kappa____ phi______ frames
    -       93.5000  -30.0000  -90.0000 37

#__ type_ start__ end____ width___ exp.time_
 29 omega   51.00   83.00   1.0000    8.0000
omega____ theta____ kappa____ phi______ frames
    -       93.5000  -94.0000   30.0000 32

#__ type_ start__ end____ width___ exp.time_
 30 omega   22.00   77.00   1.0000    8.0000
omega____ theta____ kappa____ phi______ frames
    -       93.5000  -45.0000 -150.0000 55

#__ type_ start__ end____ width___ exp.time_
 31 omega    9.00   39.00   1.0000    8.0000
omega____ theta____ kappa____ phi______ frames
    -       93.5000  -93.0000  122.4333 30

#__ type_ start__ end____ width___ exp.time_
 32 omega   87.00  130.00   1.0000    8.0000
omega____ theta____ kappa____ phi______ frames
    -       93.5000  -93.0000  -60.3306 43

#__ type_ start__ end____ width___ exp.time_
 33 omega   34.00   60.00   1.0000    8.0000
omega____ theta____ kappa____ phi______ frames
    -       93.5000  -30.0000   30.0000 26

#__ type_ start__ end____ width___ exp.time_
 34 omega   46.00   88.00   1.0000    8.0000
omega____ theta____ kappa____ phi______ frames
    -       93.5000  -61.0000  -90.0000 42

#__ type_ start__ end____ width___ exp.time_
 35 omega    9.00   55.00   1.0000    8.0000
omega____ theta____ kappa____ phi______ frames
    -       93.5000  -94.0000 -180.0000 46

#__ type_ start__ end____ width___ exp.time_
 36 omega   78.00  104.00   1.0000    8.0000
omega____ theta____ kappa____ phi______ frames
    -       93.5000  -61.0000 -180.0000 26

#__ type_ start__ end____ width___ exp.time_
 37 omega   62.00   88.00   1.0000    8.0000
omega____ theta____ kappa____ phi______ frames
    -       93.5000  -61.0000    0.0000 26

#__ type_ start__ end____ width___ exp.time_
 38 omega   98.00  123.00   1.0000    8.0000
omega____ theta____ kappa____ phi______ frames
    -       93.5000  -61.0000    0.0000 25

#__ type_ start__ end____ width___ exp.time_
 39 omega   14.00   57.00   1.0000    8.0000
omega____ theta____ kappa____ phi______ frames
    -       93.5000  -94.0000 -150.0000 43

#__ type_ start__ end____ width___ exp.time_
 40 omega   24.00   49.00   1.0000    8.0000
omega____ theta____ kappa____ phi______ frames
    -       93.5000 -125.0000 -180.0000 25

#__ type_ start__ end____ width___ exp.time_
 41 omega   96.00  123.00   1.0000    8.0000
omega____ theta____ kappa____ phi______ frames
    -       93.5000  -92.0000    4.5345 27

#__ type_ start__ end____ width___ exp.time_
 42 omega   39.00   75.00   1.0000    8.0000
omega____ theta____ kappa____ phi______ frames
    -       93.5000  -92.0000    4.5345 36

#__ type_ start__ end____ width___ exp.time_
 43 omega  -71.00   25.00   1.0000    2.0000
omega____ theta____ kappa____ phi______ frames
    -      -41.7155   57.0000  -30.0000 96

#__ type_ start__ end____ width___ exp.time_
 44 omega    8.00  120.00   1.0000    2.0000
omega____ theta____ kappa____ phi______ frames
    -       41.7155   77.0000 -180.0000 112

#__ type_ start__ end____ width___ exp.time_
 45 omega    8.00  120.00   1.0000    2.0000
omega____ theta____ kappa____ phi______ frames
    -       41.7155   77.0000   30.0000 112

#__ type_ start__ end____ width___ exp.time_
 46 omega   12.00  116.00   1.0000    2.0000
omega____ theta____ kappa____ phi______ frames
    -       41.7155   57.0000  120.0000 104
;
_diffrn_measurement_device_type 'Xcalibur, Atlas, Gemini ultra'
_diffrn_measurement_method '\w scans'
_diffrn_orient_matrix_UB_11 0.0013714000
_diffrn_orient_matrix_UB_12 0.0772535000
_diffrn_orient_matrix_UB_13 -0.0721901000
_diffrn_orient_matrix_UB_21 -0.0156316000
_diffrn_orient_matrix_UB_22 -0.0558501000
_diffrn_orient_matrix_UB_23 -0.0440667000
_diffrn_orient_matrix_UB_31 -0.1372260000
_diffrn_orient_matrix_UB_32 0.0015887000
_diffrn_orient_matrix_UB_33 0.0194624000
_diffrn_radiation_monochromator mirror
_diffrn_radiation_type CuK\a
_diffrn_radiation_wavelength 1.54184
_diffrn_reflns_av_R_equivalents 0.0369
_diffrn_reflns_av_unetI/netI 0.0314
_diffrn_reflns_Laue_measured_fraction_full 0.998
_diffrn_reflns_Laue_measured_fraction_max 0.992
_diffrn_reflns_limit_h_max 9
_diffrn_reflns_limit_h_min -13
_diffrn_reflns_limit_k_max 20
_diffrn_reflns_limit_k_min -20
_diffrn_reflns_limit_l_max 23
_diffrn_reflns_limit_l_min -23
_diffrn_reflns_number 49842
_diffrn_reflns_point_group_measured_fraction_full 0.998
_diffrn_reflns_point_group_measured_fraction_max 0.992
_diffrn_reflns_theta_full 66.500
_diffrn_reflns_theta_max 66.966
_diffrn_reflns_theta_min 2.489
_diffrn_source 'Enhance Ultra (Cu) X-ray Source'
_exptl_absorpt_coefficient_mu 0.922
_exptl_absorpt_correction_T_max 1.00000
_exptl_absorpt_correction_T_min 0.95066
_exptl_absorpt_correction_type multi-scan
_exptl_absorpt_process_details
;
CrysAlisPro, Agilent Technologies,
Version 1.171.36.32 (release 02-08-2013 CrysAlis171 .NET)
(compiled Aug  2 2013,16:46:58)
Empirical absorption correction using spherical harmonics,
 implemented in SCALE3 ABSPACK scaling algorithm.
;
_exptl_crystal_colour yellow
_exptl_crystal_colour_primary yellow
_exptl_crystal_density_diffrn 1.095
_exptl_crystal_description irregular
_exptl_crystal_F_000 1266
_exptl_crystal_size_max 0.36
_exptl_crystal_size_mid 0.14
_exptl_crystal_size_min 0.08
_refine_diff_density_max 0.265
_refine_diff_density_min -0.254
_refine_diff_density_rms 0.038
_refine_ls_extinction_method none
_refine_ls_goodness_of_fit_ref 1.034
_refine_ls_hydrogen_treatment constr
_refine_ls_matrix_type full
_refine_ls_number_parameters 856
_refine_ls_number_reflns 12397
_refine_ls_number_restraints 169
_refine_ls_restrained_S_all 1.029
_refine_ls_R_factor_all 0.0534
_refine_ls_R_factor_gt 0.0390
_refine_ls_shift/su_max 0.001
_refine_ls_shift/su_mean 0.000
_refine_ls_structure_factor_coef Fsqd
_refine_ls_weighting_details 'w=1/[\s^2^(Fo^2^)+(0.0522P)^2^+0.7854P] where P=(Fo^2^+2Fc^2^)/3'
_refine_ls_weighting_scheme calc
_refine_ls_wR_factor_gt 0.0970
_refine_ls_wR_factor_ref 0.1047
_reflns_Friedel_coverage 0.000
_reflns_number_gt 9868
_reflns_number_total 12397
_reflns_threshold_expression 'I > 2\s(I)'
_cod_data_source_file c7dt02238g2.cif
_cod_data_source_block 2a
_cod_original_cell_volume 3501.06(16)
_cod_database_code 7044386
_shelxl_version_number 2014/6
_chemical_oxdiff_formula 'C72 H102 P3 As1'
_shelx_space_group_comment
;
The symmetry employed for this shelxl refinement is uniquely defined
by the following loop, which should always be used as a source of
symmetry information in preference to the above space-group names.
They are only intended as comments.
;
_reflns_odcompleteness_completeness 99.69
_reflns_odcompleteness_iscentric 1
_reflns_odcompleteness_theta 66.49
_olex2_refinement_description
;
1. Fixed Uiso
 At 1.2 times of:
  All C(H) groups, All C(H,H) groups, All C(H,H,H,H) groups
 At 1.5 times of:
  All C(H,H,H) groups
2. Restrained distances
 O6C-C69C \\sim O6C-C71C
 with sigma of 0.02
 C36-C35B \\sim C35A-C36
 with sigma of 0.02
 C35A-C34 \\sim C34-C35B
 with sigma of 0.02
3. Uiso/Uaniso restraints and constraints
C71A \\sim C72A \\sim C71C: within 1.7A with sigma of 0.04 and sigma for
terminal atoms of 0.08
O6A \\sim O6B \\sim O6C: within 1.7A with sigma of 0.04 and sigma for terminal
atoms of 0.08
C69A \\sim C69B \\sim C69C: within 1.7A with sigma of 0.04 and sigma for
terminal atoms of 0.08
C71A \\sim C71C: within 1.7A with sigma of 0.04 and sigma for terminal atoms of
0.08
C71A \\sim C71B \\sim C72C: within 1.7A with sigma of 0.04 and sigma for
terminal atoms of 0.08
C70A \\sim C70B \\sim C70C: within 1.7A with sigma of 0.04 and sigma for
terminal atoms of 0.08
C35A \\sim C35B: within 1.7A with sigma of 0.04 and sigma for terminal atoms of
0.08
4. Rigid body (RIGU) restrains
 O6A, C69A, C70A, C71A, C71A, C72A, O6B, C69B, C70B, C71B, O6C, C69C, C70C,
 C71C, C72C
 with sigma for 1-2 distances of 0.004 and sigma for 1-3 distances of 0.004
5. Same fragment restrains
{O6A, C69A, C70A, C71A, C72A} sigma for 1-2: 0.02, 1-3: 0.02
as
{O6B, C69B, C70B, C71B, C72B}
6. Others
 Fixed Sof: H34A(0.72735) H34B(0.72735) H34C(0.27265) H34D(0.27265)
 H36A(0.72735) H36B(0.72735) H36C(0.27265) H36D(0.27265) O6A(0.39127)
 C69A(0.39127) H69A(0.39127) H69B(0.39127) C70A(0.39127) H70A(0.39127)
 H70B(0.39127) C71A(0.39127) H71A(0.39127) H71B(0.39127) C72A(0.39127)
 H72A(0.39127) H72B(0.39127) C35A(0.72735) H35A(0.72735) H35B(0.72735)
 O6B(0.32268) C69B(0.32268) H69C(0.32268) H69D(0.32268) C70B(0.32268)
 H70C(0.32268) H70D(0.32268) C71B(0.32268) H71C(0.32268) H71D(0.32268)
 C72B(0.32268) H72C(0.32268) H72D(0.32268) C35B(0.27265) H35C(0.27265)
 H35D(0.27265) O6C(0.2913) C69C(0.2913) H69E(0.2913) H69F(0.2913) C70C(0.2913)
 H70E(0.2913) H70F(0.2913) H70G(0.2913) C71C(0.2913) H71E(0.2913) H71F(0.2913)
 C72C(0.2913) H72E(0.2913) H72F(0.2913) H72G(0.2913)
7.a Ternary CH refined with riding coordinates:
 C7(H7), C10(H10), C19(H19), C22(H22), C43(H43), C46(H46), C55(H55), C58(H58)
7.b Secondary CH2 refined with riding coordinates:
 C25(H25A,H25B), C26(H26A,H26B), C27(H27A,H27B), C28(H28A,H28B), C29(H29A,
 H29B), C30(H30A,H30B), C31(H31A,H31B), C32(H32A,H32B), C33(H33A,H33B),
 C34(H34A,H34B), C34(H34C,H34D), C36(H36A,H36B), C36(H36C,H36D), C61(H61A,H61B),
  C62(H62A,H62B), C63(H63A,H63B), C64(H64A,H64B), C65(H65A,H65B), C66(H66A,
 H66B), C67(H67A,H67B), C68(H68A,H68B), C69A(H69A,H69B), C70A(H70A,H70B),
 C71A(H71A,H71B), C72A(H72A,H72B), C35A(H35A,H35B), C69B(H69C,H69D), C70B(H70C,
 H70D), C71B(H71C,H71D), C72B(H72C,H72D), C35B(H35C,H35D), C69C(H69E,H69F),
 C71C(H71E,H71F)
7.c Aromatic/amide H refined with riding coordinates:
 C3(H3), C4(H4), C5(H5), C15(H15), C16(H16), C17(H17), C39(H39), C40(H40),
 C41(H41), C51(H51), C52(H52), C53(H53)
7.d Idealised Me refined as rotating group:
 C8(H8A,H8B,H8C), C9(H9A,H9B,H9C), C11(H11A,H11B,H11C), C12(H12A,H12B,H12C),
 C20(H20A,H20B,H20C), C21(H21A,H21B,H21C), C23(H23A,H23B,H23C), C24(H24A,H24B,
 H24C), C44(H44A,H44B,H44C), C45(H45A,H45B,H45C), C47(H47A,H47B,H47C), C48(H48A,
 H48B,H48C), C56(H56A,H56B,H56C), C57(H57A,H57B,H57C), C59(H59A,H59B,H59C),
 C60(H60A,H60B,H60C), C70C(H70E,H70F,H70G), C72C(H72E,H72F,H72G)
;
_olex2_submission_special_instructions 'No special instructions were received'

loop_
_space_group_symop_operation_xyz
'x, y, z'
'-x, -y, -z'

loop_
_atom_site_label
_atom_site_type_symbol
_atom_site_fract_x
_atom_site_fract_y
_atom_site_fract_z
_atom_site_U_iso_or_equiv
_atom_site_adp_type
_atom_site_occupancy
_atom_site_site_symmetry_order
_atom_site_calc_flag
_atom_site_refinement_flags_posn
_atom_site_refinement_flags_adp
_atom_site_refinement_flags_occupancy
_atom_site_disorder_assembly
_atom_site_disorder_group
P1 P 0.18238(3) 0.96281(2) 0.25678(2) 0.02446(9) Uani 1 1 d . . . . .
P2 P 0.44621(3) 0.45219(2) 0.27237(2) 0.02296(9) Uani 1 1 d . . . . .
O1 O 0.47035(10) 0.86638(7) 0.25221(7) 0.0367(3) Uani 1 1 d . . . . .
O2 O 0.44883(10) 1.02058(7) 0.31076(6) 0.0340(3) Uani 1 1 d . . . . .
O3 O 0.51014(10) 1.04183(7) 0.14679(6) 0.0356(3) Uani 1 1 d . . . . .
O4 O 0.15370(10) 0.52401(7) 0.31118(7) 0.0375(3) Uani 1 1 d . . . . .
O5 O 0.16137(10) 0.36192(7) 0.26492(7) 0.0342(3) Uani 1 1 d . . . . .
C1 C 0.09345(12) 0.86338(9) 0.29082(8) 0.0226(3) Uani 1 1 d . . . . .
C2 C 0.03287(13) 0.83933(9) 0.24263(9) 0.0257(3) Uani 1 1 d . . . . .
C3 C -0.03766(14) 0.76526(10) 0.27174(10) 0.0319(4) Uani 1 1 d . . . . .
H3 H -0.0797 0.7511 0.2403 0.038 Uiso 1 1 calc R . . . .
C4 C -0.04649(15) 0.71254(10) 0.34592(10) 0.0345(4) Uani 1 1 d . . . . .
H4 H -0.0942 0.6636 0.3644 0.041 Uiso 1 1 calc R . . . .
C5 C 0.01623(14) 0.73330(10) 0.39242(9) 0.0314(4) Uani 1 1 d . . . . .
H5 H 0.0123 0.6970 0.4420 0.038 Uiso 1 1 calc R . . . .
C6 C 0.08533(13) 0.80745(9) 0.36680(9) 0.0252(3) Uani 1 1 d . . . . .
C7 C 0.04214(14) 0.89122(10) 0.15930(9) 0.0302(3) Uani 1 1 d . . . . .
H7 H 0.1019 0.9368 0.1469 0.036 Uiso 1 1 calc R . . . .
C8 C 0.08661(18) 0.84126(13) 0.11046(11) 0.0457(5) Uani 1 1 d . . . . .
H8A H 0.1611 0.8182 0.1229 0.069 Uiso 1 1 calc GR . . . .
H8B H 0.0983 0.8769 0.0582 0.069 Uiso 1 1 calc GR . . . .
H8C H 0.0282 0.7974 0.1197 0.069 Uiso 1 1 calc GR . . . .
C9 C -0.07550(16) 0.92937(12) 0.13950(10) 0.0408(4) Uani 1 1 d . . . . .
H9A H -0.1356 0.8861 0.1498 0.061 Uiso 1 1 calc GR . . . .
H9B H -0.0637 0.9641 0.0870 0.061 Uiso 1 1 calc GR . . . .
H9C H -0.1012 0.9619 0.1693 0.061 Uiso 1 1 calc GR . . . .
C10 C 0.14886(14) 0.82692(10) 0.42230(9) 0.0288(3) Uani 1 1 d . . . . .
H10 H 0.1694 0.8866 0.4013 0.035 Uiso 1 1 calc R . . . .
C11 C 0.0710(2) 0.80673(16) 0.49978(11) 0.0564(6) Uani 1 1 d . . . . .
H11A H -0.0035 0.8329 0.4940 0.085 Uiso 1 1 calc GR . . . .
H11B H 0.1122 0.8267 0.5299 0.085 Uiso 1 1 calc GR . . . .
H11C H 0.0556 0.7479 0.5241 0.085 Uiso 1 1 calc GR . . . .
C12 C 0.26564(18) 0.78346(14) 0.43063(12) 0.0490(5) Uani 1 1 d . . . . .
H12A H 0.2494 0.7248 0.4473 0.074 Uiso 1 1 calc GR . . . .
H12B H 0.3025 0.7955 0.4669 0.074 Uiso 1 1 calc GR . . . .
H12C H 0.3187 0.8026 0.3829 0.074 Uiso 1 1 calc GR . . . .
C13 C 0.07267(13) 1.03958(9) 0.21968(9) 0.0242(3) Uani 1 1 d . . . . .
C14 C 0.09935(14) 1.10176(10) 0.14642(9) 0.0292(3) Uani 1 1 d . . . . .
C15 C 0.01570(16) 1.16001(11) 0.11999(10) 0.0380(4) Uani 1 1 d . . . . .
H15 H 0.0345 1.2007 0.0720 0.046 Uiso 1 1 calc R . . . .
C16 C -0.09403(16) 1.15845(11) 0.16353(11) 0.0407(4) Uani 1 1 d . . . . .
H16 H -0.1495 1.1968 0.1446 0.049 Uiso 1 1 calc R . . . .
C17 C -0.12068(15) 1.09941(11) 0.23532(10) 0.0349(4) Uani 1 1 d . . . . .
H17 H -0.1948 1.0984 0.2646 0.042 Uiso 1 1 calc R . . . .
C18 C -0.03933(13) 1.04120(9) 0.26508(9) 0.0273(3) Uani 1 1 d . . . . .
C19 C 0.21863(15) 1.10925(11) 0.09486(9) 0.0354(4) Uani 1 1 d . . . . .
H19 H 0.2609 1.0592 0.1174 0.043 Uiso 1 1 calc R . . . .
C20 C 0.2052(2) 1.11503(14) 0.01598(11) 0.0526(5) Uani 1 1 d . . . . .
H20A H 0.1586 1.0674 0.0197 0.079 Uiso 1 1 calc GR . . . .
H20B H 0.2831 1.1170 -0.0132 0.079 Uiso 1 1 calc GR . . . .
H20C H 0.1656 1.1643 -0.0081 0.079 Uiso 1 1 calc GR . . . .
C21 C 0.29535(18) 1.18301(12) 0.09081(11) 0.0468(5) Uani 1 1 d . . . . .
H21A H 0.2543 1.2328 0.0713 0.070 Uiso 1 1 calc GR . . . .
H21B H 0.3706 1.1871 0.0582 0.070 Uiso 1 1 calc GR . . . .
H21C H 0.3094 1.1755 0.1403 0.070 Uiso 1 1 calc GR . . . .
C22 C -0.07410(14) 0.98313(10) 0.34689(10) 0.0320(4) Uani 1 1 d . . . . .
H22 H -0.0062 0.9487 0.3600 0.038 Uiso 1 1 calc R . . . .
C23 C -0.09562(18) 1.03065(12) 0.40009(11) 0.0445(4) Uani 1 1 d . . . . .
H23A H -0.0246 1.0638 0.3941 0.067 Uiso 1 1 calc GR . . . .
H23B H -0.1147 0.9921 0.4512 0.067 Uiso 1 1 calc GR . . . .
H23C H -0.1611 1.0658 0.3883 0.067 Uiso 1 1 calc GR . . . .
C24 C -0.18213(17) 0.92487(13) 0.35892(13) 0.0498(5) Uani 1 1 d . . . . .
H24A H -0.2500 0.9567 0.3452 0.075 Uiso 1 1 calc GR . . . .
H24B H -0.2002 0.8888 0.4110 0.075 Uiso 1 1 calc GR . . . .
H24C H -0.1641 0.8925 0.3282 0.075 Uiso 1 1 calc GR . . . .
C25 C 0.59141(16) 0.85218(12) 0.26692(12) 0.0436(4) Uani 1 1 d . . . . .
H25A H 0.5952 0.8468 0.3181 0.052 Uiso 1 1 calc R . . . .
H25B H 0.6459 0.8979 0.2325 0.052 Uiso 1 1 calc R . . . .
C26 C 0.62445(18) 0.77395(13) 0.25565(14) 0.0527(5) Uani 1 1 d . . . . .
H26A H 0.6749 0.7426 0.2909 0.063 Uiso 1 1 calc R . . . .
H26B H 0.6658 0.7852 0.2047 0.063 Uiso 1 1 calc R . . . .
C27 C 0.50468(18) 0.72856(12) 0.27039(14) 0.0523(5) Uani 1 1 d . . . . .
H27A H 0.4770 0.6993 0.3239 0.063 Uiso 1 1 calc R . . . .
H27B H 0.5083 0.6896 0.2451 0.063 Uiso 1 1 calc R . . . .
C28 C 0.42432(17) 0.79849(11) 0.23733(11) 0.0419(4) Uani 1 1 d . . . . .
H28A H 0.4297 0.8123 0.1836 0.050 Uiso 1 1 calc R . . . .
H28B H 0.3414 0.7834 0.2617 0.050 Uiso 1 1 calc R . . . .
C29 C 0.46941(19) 0.97812(14) 0.38572(11) 0.0494(5) Uani 1 1 d . . . . .
H29A H 0.5485 0.9942 0.3905 0.059 Uiso 1 1 calc R . . . .
H29B H 0.4648 0.9188 0.3981 0.059 Uiso 1 1 calc R . . . .
C30 C 0.37541(18) 1.00061(14) 0.43776(11) 0.0485(5) Uani 1 1 d . . . . .
H30A H 0.4119 1.0222 0.4692 0.058 Uiso 1 1 calc R . . . .
H30B H 0.3229 0.9527 0.4699 0.058 Uiso 1 1 calc R . . . .
C31 C 0.30640(18) 1.06598(12) 0.38714(11) 0.0450(4) Uani 1 1 d . . . . .
H31A H 0.2291 1.0432 0.3862 0.054 Uiso 1 1 calc R . . . .
H31B H 0.2942 1.1121 0.4037 0.054 Uiso 1 1 calc R . . . .
C32 C 0.38544(18) 1.09269(11) 0.31081(11) 0.0411(4) Uani 1 1 d . . . . .
H32A H 0.3376 1.1101 0.2711 0.049 Uiso 1 1 calc R . . . .
H32B H 0.4411 1.1382 0.3036 0.049 Uiso 1 1 calc R . . . .
C33 C 0.60339(19) 1.10057(14) 0.13962(12) 0.0546(6) Uani 1 1 d . . . . .
H33A H 0.6513 1.0771 0.1788 0.066 Uiso 1 1 calc R . . . .
H33B H 0.5691 1.1498 0.1447 0.066 Uiso 1 1 calc R . . . .
C34 C 0.6784(2) 1.12177(16) 0.06513(12) 0.0595(6) Uani 1 1 d D . . . .
H34A H 0.7564 1.0990 0.0700 0.071 Uiso 0.7274 1 calc R . P A 1
H34B H 0.6897 1.1814 0.0396 0.071 Uiso 0.7274 1 calc R . P A 1
H34C H 0.6552 1.1726 0.0291 0.071 Uiso 0.2726 1 calc R . P B 2
H34D H 0.7625 1.1276 0.0675 0.071 Uiso 0.2726 1 calc R . P B 2
C36 C 0.53126(19) 1.01880(13) 0.08250(11) 0.0479(5) Uani 1 1 d D . . . .
H36A H 0.4563 1.0141 0.0659 0.057 Uiso 0.7274 1 calc R . P C 1
H36B H 0.5677 0.9659 0.0948 0.057 Uiso 0.7274 1 calc R . P C 1
H36C H 0.4747 1.0434 0.0491 0.057 Uiso 0.2726 1 calc R . P D 2
H36D H 0.5238 0.9591 0.0977 0.057 Uiso 0.2726 1 calc R . P D 2
C37 C 0.57880(13) 0.52613(9) 0.23231(8) 0.0221(3) Uani 1 1 d . . . . .
C38 C 0.59616(13) 0.58416(9) 0.15715(9) 0.0255(3) Uani 1 1 d . . . . .
C39 C 0.69556(15) 0.64070(10) 0.12919(9) 0.0319(4) Uani 1 1 d . . . . .
H39 H 0.7051 0.6790 0.0800 0.038 Uiso 1 1 calc R . . . .
C40 C 0.77974(15) 0.64099(10) 0.17300(10) 0.0341(4) Uani 1 1 d . . . . .
H40 H 0.8465 0.6780 0.1532 0.041 Uiso 1 1 calc R . . . .
C41 C 0.76363(14) 0.58561(10) 0.24656(9) 0.0312(4) Uani 1 1 d . . . . .
H41 H 0.8204 0.5857 0.2762 0.037 Uiso 1 1 calc R . . . .
C42 C 0.66439(13) 0.52953(9) 0.27761(9) 0.0249(3) Uani 1 1 d . . . . .
C43 C 0.51021(15) 0.58829(10) 0.10349(9) 0.0321(4) Uani 1 1 d . . . . .
H43 H 0.4516 0.5411 0.1286 0.038 Uiso 1 1 calc R . . . .
C44 C 0.44138(17) 0.66701(12) 0.08635(11) 0.0433(4) Uani 1 1 d . . . . .
H44A H 0.3956 0.6680 0.1323 0.065 Uiso 1 1 calc GR . . . .
H44B H 0.3883 0.6681 0.0522 0.065 Uiso 1 1 calc GR . . . .
H44C H 0.4970 0.7145 0.0638 0.065 Uiso 1 1 calc GR . . . .
C45 C 0.57399(17) 0.58110(11) 0.03050(10) 0.0401(4) Uani 1 1 d . . . . .
H45A H 0.6271 0.6291 0.0024 0.060 Uiso 1 1 calc GR . . . .
H45B H 0.5157 0.5772 0.0010 0.060 Uiso 1 1 calc GR . . . .
H45C H 0.6192 0.5324 0.0422 0.060 Uiso 1 1 calc GR . . . .
C46 C 0.65050(14) 0.47588(10) 0.36098(9) 0.0293(3) Uani 1 1 d . . . . .
H46 H 0.5747 0.4428 0.3748 0.035 Uiso 1 1 calc R . . . .
C47 C 0.74991(18) 0.41572(12) 0.37800(11) 0.0454(4) Uani 1 1 d . . . . .
H47A H 0.7498 0.3807 0.3497 0.068 Uiso 1 1 calc GR . . . .
H47B H 0.7366 0.3824 0.4308 0.068 Uiso 1 1 calc GR . . . .
H47C H 0.8259 0.4462 0.3642 0.068 Uiso 1 1 calc GR . . . .
C48 C 0.64150(18) 0.52897(12) 0.40903(10) 0.0409(4) Uani 1 1 d . . . . .
H48A H 0.7151 0.5617 0.3975 0.061 Uiso 1 1 calc GR . . . .
H48B H 0.6272 0.4938 0.4614 0.061 Uiso 1 1 calc GR . . . .
H48C H 0.5766 0.5648 0.3984 0.061 Uiso 1 1 calc GR . . . .
C49 C 0.51391(12) 0.35147(9) 0.30929(8) 0.0213(3) Uani 1 1 d . . . . .
C50 C 0.60186(13) 0.32483(9) 0.26300(8) 0.0230(3) Uani 1 1 d . . . . .
C51 C 0.65562(14) 0.25016(9) 0.29362(9) 0.0287(3) Uani 1 1 d . . . . .
H51 H 0.7155 0.2346 0.2632 0.034 Uiso 1 1 calc R . . . .
C52 C 0.62152(15) 0.19912(10) 0.36807(10) 0.0327(4) Uani 1 1 d . . . . .
H52 H 0.6584 0.1497 0.3879 0.039 Uiso 1 1 calc R . . . .
C53 C 0.53206(14) 0.22210(10) 0.41296(9) 0.0302(3) Uani 1 1 d . . . . .
H53 H 0.5069 0.1866 0.4626 0.036 Uiso 1 1 calc R . . . .
C54 C 0.47852(13) 0.29731(9) 0.38566(8) 0.0238(3) Uani 1 1 d . . . . .
C55 C 0.63948(14) 0.37378(9) 0.17914(8) 0.0266(3) Uani 1 1 d . . . . .
H55 H 0.5898 0.4216 0.1657 0.032 Uiso 1 1 calc R . . . .
C56 C 0.77014(15) 0.40694(11) 0.15842(10) 0.0363(4) Uani 1 1 d . . . . .
H56A H 0.7832 0.4393 0.1875 0.055 Uiso 1 1 calc GR . . . .
H56B H 0.7878 0.4409 0.1058 0.055 Uiso 1 1 calc GR . . . .
H56C H 0.8216 0.3614 0.1689 0.055 Uiso 1 1 calc GR . . . .
C57 C 0.61529(17) 0.32272(11) 0.13306(10) 0.0376(4) Uani 1 1 d . . . . .
H57A H 0.6627 0.2751 0.1450 0.056 Uiso 1 1 calc GR . . . .
H57B H 0.6362 0.3559 0.0803 0.056 Uiso 1 1 calc GR . . . .
H57C H 0.5318 0.3051 0.1448 0.056 Uiso 1 1 calc GR . . . .
C58 C 0.38389(14) 0.31930(10) 0.43956(9) 0.0291(3) Uani 1 1 d . . . . .
H58 H 0.3785 0.3795 0.4187 0.035 Uiso 1 1 calc R . . . .
C59 C 0.26117(17) 0.28055(15) 0.44446(12) 0.0512(5) Uani 1 1 d . . . . .
H59A H 0.2383 0.3010 0.3956 0.077 Uiso 1 1 calc GR . . . .
H59B H 0.2032 0.2947 0.4792 0.077 Uiso 1 1 calc GR . . . .
H59C H 0.2647 0.2215 0.4616 0.077 Uiso 1 1 calc GR . . . .
C60 C 0.4139(2) 0.29628(14) 0.51818(11) 0.0505(5) Uani 1 1 d . . . . .
H60A H 0.4922 0.3197 0.5146 0.076 Uiso 1 1 calc GR . . . .
H60B H 0.4127 0.2371 0.5421 0.076 Uiso 1 1 calc GR . . . .
H60C H 0.3557 0.3175 0.5475 0.076 Uiso 1 1 calc GR . . . .
C61 C 0.0935(2) 0.48478(15) 0.38688(12) 0.0570(6) Uani 1 1 d . . . . .
H61A H 0.0952 0.4252 0.4022 0.068 Uiso 1 1 calc R . . . .
H61B H 0.0105 0.4992 0.3910 0.068 Uiso 1 1 calc R . . . .
C62 C 0.1550(2) 0.51290(15) 0.43639(12) 0.0550(5) Uani 1 1 d . . . . .
H62A H 0.1838 0.4662 0.4743 0.066 Uiso 1 1 calc R . . . .
H62B H 0.1009 0.5417 0.4615 0.066 Uiso 1 1 calc R . . . .
C63 C 0.25818(19) 0.57035(14) 0.38464(13) 0.0559(6) Uani 1 1 d . . . . .
H63A H 0.2676 0.6181 0.3980 0.067 Uiso 1 1 calc R . . . .
H63B H 0.3325 0.5422 0.3862 0.067 Uiso 1 1 calc R . . . .
C64 C 0.22326(18) 0.59527(12) 0.30852(12) 0.0490(5) Uani 1 1 d . . . . .
H64A H 0.1755 0.6434 0.2986 0.059 Uiso 1 1 calc R . . . .
H64B H 0.2938 0.6081 0.2695 0.059 Uiso 1 1 calc R . . . .
C65 C 0.03282(15) 0.34685(11) 0.28468(11) 0.0383(4) Uani 1 1 d . . . . .
H65A H -0.0067 0.3923 0.2523 0.046 Uiso 1 1 calc R . . . .
H65B H 0.0057 0.3411 0.3366 0.046 Uiso 1 1 calc R . . . .
C66 C 0.00529(17) 0.26792(12) 0.27419(13) 0.0487(5) Uani 1 1 d . . . . .
H66A H -0.0089 0.2789 0.2235 0.058 Uiso 1 1 calc R . . . .
H66B H -0.0641 0.2371 0.3101 0.058 Uiso 1 1 calc R . . . .
C67 C 0.11779(18) 0.22211(12) 0.28849(14) 0.0503(5) Uani 1 1 d . . . . .
H67A H 0.1274 0.1821 0.2643 0.060 Uiso 1 1 calc R . . . .
H67B H 0.1175 0.1940 0.3420 0.060 Uiso 1 1 calc R . . . .
C68 C 0.21549(16) 0.29137(11) 0.25320(12) 0.0414(4) Uani 1 1 d . . . . .
H68A H 0.2851 0.2771 0.2776 0.050 Uiso 1 1 calc R . . . .
H68B H 0.2397 0.3027 0.1999 0.050 Uiso 1 1 calc R . . . .
Li1 Li 0.4045(2) 0.97256(16) 0.23969(15) 0.0293(6) Uani 1 1 d . . . . .
Li2 Li 0.2370(2) 0.46863(17) 0.24601(16) 0.0307(6) Uani 1 1 d . . . . .
O6A O 0.2023(19) 0.5390(14) 0.1496(12) 0.036(3) Uani 0.3913 1 d D U P E 1
C69A C 0.0950(17) 0.5868(13) 0.1387(10) 0.052(4) Uani 0.3913 1 d D U P E 1
H69A H 0.1144 0.6449 0.1273 0.063 Uiso 0.3913 1 calc R . P E 1
H69B H 0.0339 0.5662 0.1836 0.063 Uiso 0.3913 1 calc R . P E 1
C70A C 0.0517(10) 0.5749(9) 0.0717(6) 0.067(3) Uani 0.3913 1 d D U P E 1
H70A H -0.0351 0.5697 0.0795 0.080 Uiso 0.3913 1 calc R . P E 1
H70B H 0.0804 0.6210 0.0250 0.080 Uiso 0.3913 1 calc R . P E 1
C71A C 0.1050(6) 0.4963(6) 0.0705(3) 0.0569(15) Uani 0.3913 1 d D U P E 1
H71A H 0.1145 0.4941 0.0206 0.068 Uiso 0.3913 1 calc R . P E 1
H71B H 0.0566 0.4481 0.1064 0.068 Uiso 0.3913 1 calc R . P E 1
C72A C 0.2242(16) 0.5032(15) 0.0929(14) 0.047(4) Uani 0.3913 1 d D U P E 1
H72A H 0.2560 0.4490 0.1130 0.056 Uiso 0.3913 1 calc R . P E 1
H72B H 0.2813 0.5382 0.0498 0.056 Uiso 0.3913 1 calc R . P E 1
C35A C 0.6140(3) 1.0852(2) 0.02161(17) 0.0429(7) Uani 0.7274 1 d D U P F 1
H35A H 0.6696 1.0621 -0.0082 0.051 Uiso 0.7274 1 calc R . P F 1
H35B H 0.5693 1.1264 -0.0114 0.051 Uiso 0.7274 1 calc R . P F 1
O6B O 0.181(2) 0.5385(14) 0.1559(11) 0.035(4) Uani 0.3227 1 d D U P E 2
C69B C 0.1169(10) 0.6147(6) 0.1446(6) 0.047(2) Uani 0.3227 1 d D U P E 2
H69C H 0.1683 0.6580 0.1463 0.056 Uiso 0.3227 1 calc R . P E 2
H69D H 0.0459 0.6050 0.1829 0.056 Uiso 0.3227 1 calc R . P E 2
C70B C 0.083(2) 0.6385(10) 0.0656(10) 0.055(4) Uani 0.3227 1 d D U P E 2
H70C H 0.0046 0.6619 0.0643 0.066 Uiso 0.3227 1 calc R . P E 2
H70D H 0.1416 0.6783 0.0274 0.066 Uiso 0.3227 1 calc R . P E 2
C71B C 0.0803(12) 0.5592(10) 0.0539(7) 0.063(3) Uani 0.3227 1 d D U P E 2
H71C H 0.0956 0.5683 0.0007 0.076 Uiso 0.3227 1 calc R . P E 2
H71D H 0.0038 0.5283 0.0770 0.076 Uiso 0.3227 1 calc R . P E 2
C72B C 0.1793(11) 0.5152(9) 0.0921(8) 0.052(3) Uani 0.3227 1 d D . P E 2
H72C H 0.1651 0.4558 0.1085 0.063 Uiso 0.3227 1 calc R . P E 2
H72D H 0.2555 0.5314 0.0579 0.063 Uiso 0.3227 1 calc R . P E 2
C35B C 0.6539(8) 1.0506(6) 0.0454(5) 0.053(2) Uani 0.2726 1 d D U P F 2
H35C H 0.6612 1.0674 -0.0087 0.063 Uiso 0.2726 1 calc R . P F 2
H35D H 0.7101 1.0083 0.0629 0.063 Uiso 0.2726 1 calc R . P F 2
O6C O 0.1831(19) 0.5272(13) 0.1426(12) 0.028(3) Uani 0.2913 1 d D U P E 3
C69C C 0.084(2) 0.5783(13) 0.1283(11) 0.043(3) Uani 0.2913 1 d D U P E 3
H69E H 0.0619 0.5967 0.1700 0.051 Uiso 0.2913 1 calc R . P E 3
H69F H 0.0168 0.5452 0.1272 0.051 Uiso 0.2913 1 calc R . P E 3
C70C C 0.107(2) 0.6517(9) 0.0576(12) 0.046(4) Uani 0.2913 1 d . U P E 3
H70E H 0.1190 0.6344 0.0155 0.069 Uiso 0.2913 1 calc GR . P E 3
H70F H 0.1767 0.6832 0.0565 0.069 Uiso 0.2913 1 calc GR . P E 3
H70G H 0.0388 0.6854 0.0548 0.069 Uiso 0.2913 1 calc GR . P E 3
C71C C 0.2234(18) 0.4918(16) 0.0881(14) 0.034(3) Uani 0.2913 1 d D U P E 3
H71E H 0.2886 0.4569 0.1041 0.041 Uiso 0.2913 1 calc R . P E 3
H71F H 0.2553 0.5361 0.0407 0.041 Uiso 0.2913 1 calc R . P E 3
C72C C 0.1282(7) 0.4406(6) 0.0744(4) 0.0512(18) Uani 0.2913 1 d . U P E 3
H72E H 0.1649 0.4138 0.0417 0.077 Uiso 0.2913 1 calc GR . P E 3
H72F H 0.0690 0.4762 0.0512 0.077 Uiso 0.2913 1 calc GR . P E 3
H72G H 0.0906 0.3997 0.1215 0.077 Uiso 0.2913 1 calc GR . P E 3

loop_
_atom_site_aniso_label
_atom_site_aniso_U_11
_atom_site_aniso_U_22
_atom_site_aniso_U_33
_atom_site_aniso_U_23
_atom_site_aniso_U_13
_atom_site_aniso_U_12
P1 0.01818(19) 0.02105(19) 0.0318(2) -0.00728(16) -0.00399(15) -0.00154(13)
P2 0.01819(19) 0.01821(18) 0.0296(2) -0.00591(15) -0.00347(14) 0.00148(13)
O1 0.0292(6) 0.0295(6) 0.0559(8) -0.0194(6) -0.0112(5) 0.0046(5)
O2 0.0332(6) 0.0387(7) 0.0336(6) -0.0169(5) -0.0074(5) 0.0018(5)
O3 0.0356(7) 0.0372(7) 0.0345(6) -0.0177(5) 0.0037(5) -0.0117(5)
O4 0.0329(6) 0.0413(7) 0.0410(7) -0.0207(6) -0.0011(5) 0.0047(5)
O5 0.0266(6) 0.0306(6) 0.0486(7) -0.0194(5) -0.0046(5) -0.0002(4)
C1 0.0175(7) 0.0219(7) 0.0280(8) -0.0110(6) 0.0008(6) 0.0013(5)
C2 0.0198(8) 0.0260(8) 0.0327(8) -0.0144(7) -0.0004(6) 0.0003(6)
C3 0.0281(9) 0.0311(9) 0.0408(9) -0.0192(7) -0.0038(7) -0.0042(6)
C4 0.0317(9) 0.0242(8) 0.0437(10) -0.0119(7) 0.0024(7) -0.0093(6)
C5 0.0311(9) 0.0246(8) 0.0320(9) -0.0065(7) 0.0025(7) -0.0016(6)
C6 0.0227(8) 0.0234(8) 0.0289(8) -0.0113(6) 0.0012(6) 0.0016(6)
C7 0.0291(9) 0.0328(9) 0.0312(8) -0.0158(7) -0.0026(6) -0.0042(6)
C8 0.0504(12) 0.0504(11) 0.0384(10) -0.0244(9) 0.0058(8) -0.0052(9)
C9 0.0420(10) 0.0474(11) 0.0367(10) -0.0176(8) -0.0127(8) 0.0024(8)
C10 0.0336(9) 0.0253(8) 0.0256(8) -0.0075(6) -0.0041(6) -0.0008(6)
C11 0.0571(13) 0.0779(16) 0.0393(11) -0.0330(11) 0.0051(9) -0.0124(11)
C12 0.0480(12) 0.0620(13) 0.0473(11) -0.0265(10) -0.0222(9) 0.0185(9)
C13 0.0242(8) 0.0210(7) 0.0310(8) -0.0128(6) -0.0075(6) -0.0012(6)
C14 0.0318(9) 0.0259(8) 0.0321(8) -0.0118(7) -0.0093(7) 0.0018(6)
C15 0.0476(11) 0.0290(9) 0.0379(10) -0.0095(7) -0.0158(8) 0.0074(7)
C16 0.0413(11) 0.0375(10) 0.0531(11) -0.0226(9) -0.0217(9) 0.0174(8)
C17 0.0270(9) 0.0364(9) 0.0495(11) -0.0245(8) -0.0089(7) 0.0078(7)
C18 0.0243(8) 0.0258(8) 0.0380(9) -0.0187(7) -0.0057(6) 0.0011(6)
C19 0.0381(10) 0.0324(9) 0.0278(8) -0.0033(7) -0.0028(7) 0.0020(7)
C20 0.0632(14) 0.0581(13) 0.0344(10) -0.0178(9) -0.0016(9) 0.0013(10)
C21 0.0437(11) 0.0460(11) 0.0392(10) -0.0050(9) -0.0010(8) -0.0103(8)
C22 0.0278(9) 0.0291(8) 0.0386(9) -0.0152(7) 0.0022(7) 0.0019(6)
C23 0.0495(12) 0.0423(11) 0.0427(11) -0.0216(9) 0.0026(8) 0.0078(8)
C24 0.0346(10) 0.0448(11) 0.0637(13) -0.0196(10) 0.0078(9) -0.0084(8)
C25 0.0295(10) 0.0420(10) 0.0634(13) -0.0235(9) -0.0104(8) 0.0062(7)
C26 0.0391(11) 0.0453(11) 0.0765(15) -0.0276(11) -0.0064(10) 0.0100(8)
C27 0.0491(12) 0.0358(10) 0.0740(15) -0.0258(10) -0.0032(10) 0.0042(8)
C28 0.0442(11) 0.0354(10) 0.0516(11) -0.0228(9) -0.0082(8) 0.0000(8)
C29 0.0539(12) 0.0604(13) 0.0376(10) -0.0194(9) -0.0165(9) 0.0238(10)
C30 0.0513(12) 0.0592(13) 0.0369(10) -0.0194(9) -0.0097(9) 0.0161(9)
C31 0.0494(12) 0.0467(11) 0.0472(11) -0.0263(9) -0.0108(9) 0.0150(9)
C32 0.0550(12) 0.0307(9) 0.0436(10) -0.0164(8) -0.0189(8) 0.0039(8)
C33 0.0511(12) 0.0615(13) 0.0537(12) -0.0330(11) 0.0132(9) -0.0318(10)
C34 0.0545(13) 0.0763(16) 0.0417(11) -0.0202(11) 0.0058(9) -0.0319(11)
C36 0.0539(12) 0.0516(12) 0.0415(11) -0.0276(9) 0.0078(9) -0.0162(9)
C37 0.0217(8) 0.0185(7) 0.0273(8) -0.0106(6) -0.0028(6) 0.0027(5)
C38 0.0274(8) 0.0213(7) 0.0275(8) -0.0094(6) -0.0033(6) -0.0012(6)
C39 0.0375(9) 0.0262(8) 0.0282(8) -0.0078(7) -0.0004(7) -0.0067(6)
C40 0.0289(9) 0.0346(9) 0.0382(9) -0.0163(8) 0.0024(7) -0.0119(7)
C41 0.0262(8) 0.0364(9) 0.0356(9) -0.0179(7) -0.0068(7) -0.0035(6)
C42 0.0257(8) 0.0231(7) 0.0291(8) -0.0136(6) -0.0040(6) 0.0021(6)
C43 0.0350(9) 0.0261(8) 0.0294(8) -0.0020(7) -0.0093(7) -0.0058(6)
C44 0.0412(11) 0.0406(10) 0.0396(10) -0.0036(8) -0.0112(8) 0.0054(8)
C45 0.0533(11) 0.0357(10) 0.0315(9) -0.0096(8) -0.0147(8) -0.0030(8)
C46 0.0311(9) 0.0283(8) 0.0297(8) -0.0106(7) -0.0091(6) -0.0019(6)
C47 0.0472(11) 0.0426(11) 0.0469(11) -0.0121(9) -0.0206(9) 0.0088(8)
C48 0.0519(11) 0.0427(10) 0.0310(9) -0.0171(8) -0.0066(8) -0.0061(8)
C49 0.0175(7) 0.0195(7) 0.0273(8) -0.0083(6) -0.0059(6) -0.0007(5)
C50 0.0208(7) 0.0212(7) 0.0284(8) -0.0101(6) -0.0062(6) 0.0002(5)
C51 0.0259(8) 0.0261(8) 0.0360(9) -0.0138(7) -0.0061(6) 0.0067(6)
C52 0.0350(9) 0.0220(8) 0.0402(9) -0.0082(7) -0.0124(7) 0.0092(6)
C53 0.0355(9) 0.0240(8) 0.0272(8) -0.0040(6) -0.0076(7) 0.0007(6)
C54 0.0231(8) 0.0218(7) 0.0264(8) -0.0083(6) -0.0053(6) -0.0013(5)
C55 0.0283(8) 0.0246(8) 0.0272(8) -0.0107(6) -0.0037(6) 0.0040(6)
C56 0.0315(9) 0.0401(10) 0.0328(9) -0.0117(8) 0.0024(7) -0.0006(7)
C57 0.0468(11) 0.0379(10) 0.0341(9) -0.0180(8) -0.0129(8) 0.0084(8)
C58 0.0323(9) 0.0256(8) 0.0259(8) -0.0075(6) -0.0008(6) -0.0005(6)
C59 0.0341(10) 0.0751(15) 0.0462(11) -0.0315(11) 0.0100(8) -0.0104(9)
C60 0.0619(13) 0.0634(13) 0.0349(10) -0.0272(10) -0.0117(9) 0.0150(10)
C61 0.0538(13) 0.0738(15) 0.0446(11) -0.0297(11) 0.0072(9) -0.0243(11)
C62 0.0553(13) 0.0656(14) 0.0496(12) -0.0292(11) -0.0051(10) -0.0085(10)
C63 0.0490(12) 0.0625(14) 0.0709(15) -0.0475(12) 0.0037(10) -0.0111(10)
C64 0.0477(12) 0.0347(10) 0.0611(13) -0.0224(9) 0.0106(9) -0.0009(8)
C65 0.0264(9) 0.0388(10) 0.0514(11) -0.0188(8) -0.0066(7) -0.0001(7)
C66 0.0387(11) 0.0453(11) 0.0706(14) -0.0277(10) -0.0185(9) 0.0002(8)
C67 0.0483(12) 0.0374(10) 0.0747(15) -0.0287(10) -0.0176(10) 0.0031(8)
C68 0.0367(10) 0.0392(10) 0.0572(12) -0.0282(9) -0.0081(8) 0.0063(7)
Li1 0.0248(14) 0.0287(14) 0.0331(14) -0.0109(11) -0.0028(11) 0.0004(10)
Li2 0.0247(14) 0.0318(14) 0.0368(15) -0.0141(12) -0.0059(11) 0.0034(10)
O6A 0.032(6) 0.040(4) 0.033(5) -0.005(3) -0.011(4) 0.002(4)
C69A 0.044(6) 0.066(8) 0.052(6) -0.020(5) -0.030(4) 0.020(5)
C70A 0.053(5) 0.099(7) 0.057(6) -0.030(5) -0.033(4) 0.017(4)
C71A 0.044(3) 0.089(5) 0.035(3) -0.022(4) 0.000(2) -0.015(3)
C72A 0.041(6) 0.057(7) 0.037(6) -0.012(5) -0.008(4) -0.004(4)
C35A 0.048(2) 0.0444(18) 0.0324(16) -0.0133(14) 0.0016(13) -0.0082(13)
O6B 0.036(7) 0.045(5) 0.032(6) -0.024(4) -0.007(5) 0.006(5)
C69B 0.044(5) 0.050(5) 0.051(4) -0.020(4) -0.022(3) 0.023(4)
C70B 0.040(8) 0.078(8) 0.049(6) -0.024(6) -0.015(6) 0.017(6)
C71B 0.071(8) 0.082(7) 0.043(5) -0.029(5) -0.014(5) -0.001(5)
C72B 0.069(10) 0.054(6) 0.037(5) -0.022(4) -0.007(6) -0.007(6)
C35B 0.049(5) 0.076(7) 0.039(5) -0.033(5) 0.001(4) 0.002(4)
O6C 0.023(5) 0.043(6) 0.021(5) -0.016(3) -0.005(4) 0.012(4)
C69C 0.037(6) 0.047(6) 0.039(6) -0.012(5) -0.003(5) 0.020(5)
C70C 0.044(9) 0.036(4) 0.046(5) -0.002(4) -0.007(5) 0.013(4)
C71C 0.033(6) 0.049(7) 0.023(5) -0.016(5) -0.002(4) 0.008(4)
C72C 0.044(4) 0.069(5) 0.045(4) -0.023(4) -0.014(3) 0.002(4)

loop_
_atom_type_symbol
_atom_type_description
_atom_type_scat_dispersion_real
_atom_type_scat_dispersion_imag
_atom_type_scat_source
C C 0.0181 0.0091 'International Tables Vol C Tables 4.2.6.8 and 6.1.1.4'
H H 0.0000 0.0000 'International Tables Vol C Tables 4.2.6.8 and 6.1.1.4'
Li Li 0.0008 0.0003 'International Tables Vol C Tables 4.2.6.8 and 6.1.1.4'
O O 0.0492 0.0322 'International Tables Vol C Tables 4.2.6.8 and 6.1.1.4'
P P 0.2955 0.4335 'International Tables Vol C Tables 4.2.6.8 and 6.1.1.4'

loop_
_geom_angle_atom_site_label_1
_geom_angle_atom_site_label_2
_geom_angle_atom_site_label_3
_geom_angle
C1 P1 Li1 123.05(8)
C13 P1 C1 102.92(6)
C13 P1 Li1 132.16(8)
C37 P2 Li2 129.85(8)
C49 P2 C37 102.74(6)
C49 P2 Li2 124.14(8)
C25 O1 Li1 120.05(12)
C28 O1 C25 109.78(13)
C28 O1 Li1 129.37(13)
C29 O2 C32 106.58(13)
C29 O2 Li1 128.16(14)
C32 O2 Li1 114.08(12)
C33 O3 Li1 126.97(13)
C36 O3 C33 108.76(13)
C36 O3 Li1 121.01(13)
C61 O4 C64 106.56(14)
C61 O4 Li2 126.52(15)
C64 O4 Li2 112.85(13)
C65 O5 C68 109.72(12)
C65 O5 Li2 121.47(12)
C68 O5 Li2 128.35(13)
C2 C1 P1 121.85(11)
C2 C1 C6 117.81(13)
C6 C1 P1 120.34(11)
C1 C2 C7 122.43(13)
C3 C2 C1 119.77(14)
C3 C2 C7 117.80(14)
C2 C3 H3 119.2
C4 C3 C2 121.59(15)
C4 C3 H3 119.2
C3 C4 H4 120.4
C3 C4 C5 119.21(14)
C5 C4 H4 120.4
C4 C5 H5 119.2
C4 C5 C6 121.54(15)
C6 C5 H5 119.2
C1 C6 C10 121.72(13)
C5 C6 C1 119.98(14)
C5 C6 C10 118.30(14)
C2 C7 H7 107.4
C2 C7 C8 111.48(14)
C2 C7 C9 112.70(13)
C8 C7 H7 107.4
C9 C7 H7 107.4
C9 C7 C8 110.18(14)
C7 C8 H8A 109.5
C7 C8 H8B 109.5
C7 C8 H8C 109.5
H8A C8 H8B 109.5
H8A C8 H8C 109.5
H8B C8 H8C 109.5
C7 C9 H9A 109.5
C7 C9 H9B 109.5
C7 C9 H9C 109.5
H9A C9 H9B 109.5
H9A C9 H9C 109.5
H9B C9 H9C 109.5
C6 C10 H10 107.3
C6 C10 C11 113.54(14)
C11 C10 H10 107.3
C12 C10 C6 111.29(13)
C12 C10 H10 107.3
C12 C10 C11 109.94(16)
C10 C11 H11A 109.5
C10 C11 H11B 109.5
C10 C11 H11C 109.5
H11A C11 H11B 109.5
H11A C11 H11C 109.5
H11B C11 H11C 109.5
C10 C12 H12A 109.5
C10 C12 H12B 109.5
C10 C12 H12C 109.5
H12A C12 H12B 109.5
H12A C12 H12C 109.5
H12B C12 H12C 109.5
C14 C13 P1 121.12(11)
C14 C13 C18 117.60(14)
C18 C13 P1 121.19(12)
C13 C14 C19 122.25(14)
C15 C14 C13 120.12(15)
C15 C14 C19 117.61(15)
C14 C15 H15 119.3
C16 C15 C14 121.40(17)
C16 C15 H15 119.3
C15 C16 H16 120.4
C17 C16 C15 119.29(16)
C17 C16 H16 120.4
C16 C17 H17 119.2
C16 C17 C18 121.61(16)
C18 C17 H17 119.2
C13 C18 C22 122.89(14)
C17 C18 C13 119.88(15)
C17 C18 C22 117.20(14)
C14 C19 H19 107.5
C14 C19 C20 113.19(15)
C14 C19 C21 110.09(15)
C20 C19 H19 107.5
C21 C19 H19 107.5
C21 C19 C20 110.77(15)
C19 C20 H20A 109.5
C19 C20 H20B 109.5
C19 C20 H20C 109.5
H20A C20 H20B 109.5
H20A C20 H20C 109.5
H20B C20 H20C 109.5
C19 C21 H21A 109.5
C19 C21 H21B 109.5
C19 C21 H21C 109.5
H21A C21 H21B 109.5
H21A C21 H21C 109.5
H21B C21 H21C 109.5
C18 C22 H22 107.2
C18 C22 C23 111.76(14)
C18 C22 C24 112.17(15)
C23 C22 H22 107.2
C24 C22 H22 107.2
C24 C22 C23 110.96(15)
C22 C23 H23A 109.5
C22 C23 H23B 109.5
C22 C23 H23C 109.5
H23A C23 H23B 109.5
H23A C23 H23C 109.5
H23B C23 H23C 109.5
C22 C24 H24A 109.5
C22 C24 H24B 109.5
C22 C24 H24C 109.5
H24A C24 H24B 109.5
H24A C24 H24C 109.5
H24B C24 H24C 109.5
O1 C25 H25A 110.4
O1 C25 H25B 110.4
O1 C25 C26 106.61(15)
H25A C25 H25B 108.6
C26 C25 H25A 110.4
C26 C25 H25B 110.4
C25 C26 H26A 111.2
C25 C26 H26B 111.2
C25 C26 C27 102.97(15)
H26A C26 H26B 109.1
C27 C26 H26A 111.2
C27 C26 H26B 111.2
C26 C27 H27A 111.3
C26 C27 H27B 111.3
C26 C27 C28 102.52(16)
H27A C27 H27B 109.2
C28 C27 H27A 111.3
C28 C27 H27B 111.3
O1 C28 C27 103.99(15)
O1 C28 H28A 111.0
O1 C28 H28B 111.0
C27 C28 H28A 111.0
C27 C28 H28B 111.0
H28A C28 H28B 109.0
O2 C29 H29A 110.1
O2 C29 H29B 110.1
O2 C29 C30 107.91(15)
H29A C29 H29B 108.4
C30 C29 H29A 110.1
C30 C29 H29B 110.1
C29 C30 H30A 110.7
C29 C30 H30B 110.7
C29 C30 C31 105.39(16)
H30A C30 H30B 108.8
C31 C30 H30A 110.7
C31 C30 H30B 110.7
C30 C31 H31A 111.0
C30 C31 H31B 111.0
H31A C31 H31B 109.0
C32 C31 C30 103.80(15)
C32 C31 H31A 111.0
C32 C31 H31B 111.0
O2 C32 C31 105.07(14)
O2 C32 H32A 110.7
O2 C32 H32B 110.7
C31 C32 H32A 110.7
C31 C32 H32B 110.7
H32A C32 H32B 108.8
O3 C33 H33A 110.1
O3 C33 H33B 110.1
O3 C33 C34 108.07(15)
H33A C33 H33B 108.4
C34 C33 H33A 110.1
C34 C33 H33B 110.1
C33 C34 H34A 110.4
C33 C34 H34B 110.4
C33 C34 H34C 111.2
C33 C34 H34D 111.2
C33 C34 C35A 106.84(18)
H34A C34 H34B 108.6
H34C C34 H34D 109.1
C35A C34 H34A 110.4
C35A C34 H34B 110.4
C35B C34 C33 102.7(4)
C35B C34 H34C 111.2
C35B C34 H34D 111.2
O3 C36 H36A 110.3
O3 C36 H36B 110.3
O3 C36 H36C 110.7
O3 C36 H36D 110.7
O3 C36 C35A 107.24(17)
O3 C36 C35B 105.0(3)
H36A C36 H36B 108.5
H36C C36 H36D 108.8
C35A C36 H36A 110.3
C35A C36 H36B 110.3
C35B C36 H36C 110.7
C35B C36 H36D 110.7
C38 C37 P2 121.65(11)
C38 C37 C42 117.43(13)
C42 C37 P2 120.84(11)
C37 C38 C43 122.70(13)
C39 C38 C37 120.27(14)
C39 C38 C43 117.03(14)
C38 C39 H39 119.3
C40 C39 C38 121.44(15)
C40 C39 H39 119.3
C39 C40 H40 120.4
C39 C40 C41 119.11(14)
C41 C40 H40 120.4
C40 C41 H41 119.2
C40 C41 C42 121.58(15)
C42 C41 H41 119.2
C37 C42 C46 122.71(13)
C41 C42 C37 120.09(14)
C41 C42 C46 117.16(13)
C38 C43 H43 107.6
C38 C43 C44 111.32(14)
C38 C43 C45 112.14(14)
C44 C43 H43 107.6
C44 C43 C45 110.45(14)
C45 C43 H43 107.6
C43 C44 H44A 109.5
C43 C44 H44B 109.5
C43 C44 H44C 109.5
H44A C44 H44B 109.5
H44A C44 H44C 109.5
H44B C44 H44C 109.5
C43 C45 H45A 109.5
C43 C45 H45B 109.5
C43 C45 H45C 109.5
H45A C45 H45B 109.5
H45A C45 H45C 109.5
H45B C45 H45C 109.5
C42 C46 H46 107.3
C42 C46 C47 112.30(14)
C42 C46 C48 111.11(13)
C47 C46 H46 107.3
C47 C46 C48 111.34(14)
C48 C46 H46 107.3
C46 C47 H47A 109.5
C46 C47 H47B 109.5
C46 C47 H47C 109.5
H47A C47 H47B 109.5
H47A C47 H47C 109.5
H47B C47 H47C 109.5
C46 C48 H48A 109.5
C46 C48 H48B 109.5
C46 C48 H48C 109.5
H48A C48 H48B 109.5
H48A C48 H48C 109.5
H48B C48 H48C 109.5
C50 C49 P2 121.76(11)
C50 C49 C54 117.60(13)
C54 C49 P2 120.64(11)
C49 C50 C55 122.54(13)
C51 C50 C49 120.29(14)
C51 C50 C55 117.16(13)
C50 C51 H51 119.4
C52 C51 C50 121.18(14)
C52 C51 H51 119.4
C51 C52 H52 120.4
C51 C52 C53 119.28(14)
C53 C52 H52 120.4
C52 C53 H53 119.2
C52 C53 C54 121.63(15)
C54 C53 H53 119.2
C49 C54 C58 121.80(13)
C53 C54 C49 119.88(14)
C53 C54 C58 118.32(13)
C50 C55 H55 107.3
C50 C55 C56 112.60(13)
C50 C55 C57 111.14(13)
C56 C55 H55 107.3
C56 C55 C57 110.80(13)
C57 C55 H55 107.3
C55 C56 H56A 109.5
C55 C56 H56B 109.5
C55 C56 H56C 109.5
H56A C56 H56B 109.5
H56A C56 H56C 109.5
H56B C56 H56C 109.5
C55 C57 H57A 109.5
C55 C57 H57B 109.5
C55 C57 H57C 109.5
H57A C57 H57B 109.5
H57A C57 H57C 109.5
H57B C57 H57C 109.5
C54 C58 H58 107.3
C54 C58 C59 111.01(13)
C54 C58 C60 113.74(14)
C59 C58 H58 107.3
C60 C58 H58 107.3
C60 C58 C59 109.92(15)
C58 C59 H59A 109.5
C58 C59 H59B 109.5
C58 C59 H59C 109.5
H59A C59 H59B 109.5
H59A C59 H59C 109.5
H59B C59 H59C 109.5
C58 C60 H60A 109.5
C58 C60 H60B 109.5
C58 C60 H60C 109.5
H60A C60 H60B 109.5
H60A C60 H60C 109.5
H60B C60 H60C 109.5
O4 C61 H61A 110.0
O4 C61 H61B 110.0
O4 C61 C62 108.66(16)
H61A C61 H61B 108.3
C62 C61 H61A 110.0
C62 C61 H61B 110.0
C61 C62 H62A 110.7
C61 C62 H62B 110.7
C61 C62 C63 105.31(17)
H62A C62 H62B 108.8
C63 C62 H62A 110.7
C63 C62 H62B 110.7
C62 C63 H63A 111.0
C62 C63 H63B 111.0
H63A C63 H63B 109.0
C64 C63 C62 103.64(17)
C64 C63 H63A 111.0
C64 C63 H63B 111.0
O4 C64 C63 105.16(15)
O4 C64 H64A 110.7
O4 C64 H64B 110.7
C63 C64 H64A 110.7
C63 C64 H64B 110.7
H64A C64 H64B 108.8
O5 C65 H65A 110.5
O5 C65 H65B 110.5
O5 C65 C66 106.24(14)
H65A C65 H65B 108.7
C66 C65 H65A 110.5
C66 C65 H65B 110.5
C65 C66 H66A 111.2
C65 C66 H66B 111.2
C65 C66 C67 102.58(15)
H66A C66 H66B 109.2
C67 C66 H66A 111.2
C67 C66 H66B 111.2
C66 C67 H67A 111.3
C66 C67 H67B 111.3
C66 C67 C68 102.47(16)
H67A C67 H67B 109.2
C68 C67 H67A 111.3
C68 C67 H67B 111.3
O5 C68 C67 104.62(14)
O5 C68 H68A 110.8
O5 C68 H68B 110.8
C67 C68 H68A 110.8
C67 C68 H68B 110.8
H68A C68 H68B 108.9
O1 Li1 P1 111.37(12)
O1 Li1 O2 113.27(14)
O1 Li1 O3 99.42(13)
O2 Li1 P1 107.63(12)
O3 Li1 P1 124.68(13)
O3 Li1 O2 100.09(12)
O4 Li2 P2 106.27(12)
O4 Li2 O6C 104.7(5)
O5 Li2 P2 110.09(12)
O5 Li2 O4 112.85(14)
O5 Li2 O6C 94.9(6)
O6A Li2 P2 122.0(7)
O6A Li2 O4 100.8(5)
O6A Li2 O5 104.7(7)
O6B Li2 P2 129.2(8)
O6B Li2 O4 95.5(4)
O6B Li2 O5 102.2(7)
O6C Li2 P2 127.7(6)
C69A O6A Li2 124.4(15)
C72A O6A Li2 114.0(14)
C72A O6A C69A 108.2(9)
O6A C69A H69A 110.7
O6A C69A H69B 110.7
O6A C69A C70A 105.0(9)
H69A C69A H69B 108.8
C70A C69A H69A 110.7
C70A C69A H69B 110.7
C69A C70A H70A 111.0
C69A C70A H70B 111.0
H70A C70A H70B 109.0
C71A C70A C69A 103.9(9)
C71A C70A H70A 111.0
C71A C70A H70B 111.0
C70A C71A H71A 111.5
C70A C71A H71B 111.5
C70A C71A C72A 101.4(9)
H71A C71A H71B 109.3
C72A C71A H71A 111.5
C72A C71A H71B 111.5
O6A C72A C71A 106.0(12)
O6A C72A H72A 110.5
O6A C72A H72B 110.5
C71A C72A H72A 110.5
C71A C72A H72B 110.5
H72A C72A H72B 108.7
C34 C35A C36 102.9(2)
C34 C35A H35A 111.2
C34 C35A H35B 111.2
C36 C35A H35A 111.2
C36 C35A H35B 111.2
H35A C35A H35B 109.1
C69B O6B Li2 127.4(9)
C72B O6B Li2 123.2(10)
C72B O6B C69B 108.7(9)
O6B C69B H69C 110.8
O6B C69B H69D 110.8
O6B C69B C70B 104.7(9)
H69C C69B H69D 108.9
C70B C69B H69C 110.8
C70B C69B H69D 110.8
C69B C70B H70C 111.0
C69B C70B H70D 111.0
H70C C70B H70D 109.0
C71B C70B C69B 104.0(10)
C71B C70B H70C 111.0
C71B C70B H70D 111.0
C70B C71B H71C 111.2
C70B C71B H71D 111.2
C70B C71B C72B 102.8(11)
H71C C71B H71D 109.1
C72B C71B H71C 111.2
C72B C71B H71D 111.2
O6B C72B C71B 106.7(9)
O6B C72B H72C 110.4
O6B C72B H72D 110.4
C71B C72B H72C 110.4
C71B C72B H72D 110.4
H72C C72B H72D 108.6
C34 C35B H35C 110.4
C34 C35B H35D 110.4
C36 C35B C34 106.6(5)
C36 C35B H35C 110.4
C36 C35B H35D 110.4
H35C C35B H35D 108.6
C69C O6C Li2 126.6(13)
C71C O6C Li2 114.7(14)
C71C O6C C69C 115.5(14)
O6C C69C H69E 108.5
O6C C69C H69F 108.5
O6C C69C C70C 114.9(19)
H69E C69C H69F 107.5
C70C C69C H69E 108.5
C70C C69C H69F 108.5
C69C C70C H70E 109.5
C69C C70C H70F 109.5
C69C C70C H70G 109.5
H70E C70C H70F 109.5
H70E C70C H70G 109.5
H70F C70C H70G 109.5
O6C C71C H71E 108.5
O6C C71C H71F 108.5
O6C C71C C72C 115.0(15)
H71E C71C H71F 107.5
C72C C71C H71E 108.5
C72C C71C H71F 108.5
C71C C72C H72E 109.5
C71C C72C H72F 109.5
C71C C72C H72G 109.5
H72E C72C H72F 109.5
H72E C72C H72G 109.5
H72F C72C H72G 109.5

loop_
_geom_bond_atom_site_label_1
_geom_bond_atom_site_label_2
_geom_bond_distance
P1 C1 1.8474(15)
P1 C13 1.8459(15)
P1 Li1 2.482(3)
P2 C37 1.8506(15)
P2 C49 1.8467(15)
P2 Li2 2.498(3)
O1 C25 1.447(2)
O1 C28 1.436(2)
O1 Li1 1.934(3)
O2 C29 1.425(2)
O2 C32 1.442(2)
O2 Li1 1.984(3)
O3 C33 1.430(2)
O3 C36 1.429(2)
O3 Li1 1.960(3)
O4 C61 1.423(2)
O4 C64 1.455(2)
O4 Li2 1.978(3)
O5 C65 1.444(2)
O5 C68 1.444(2)
O5 Li2 1.934(3)
C1 C2 1.423(2)
C1 C6 1.423(2)
C2 C3 1.397(2)
C2 C7 1.519(2)
C3 H3 0.9300
C3 C4 1.379(2)
C4 H4 0.9300
C4 C5 1.380(2)
C5 H5 0.9300
C5 C6 1.393(2)
C6 C10 1.523(2)
C7 H7 0.9800
C7 C8 1.534(2)
C7 C9 1.527(2)
C8 H8A 0.9600
C8 H8B 0.9600
C8 H8C 0.9600
C9 H9A 0.9600
C9 H9B 0.9600
C9 H9C 0.9600
C10 H10 0.9800
C10 C11 1.529(2)
C10 C12 1.521(2)
C11 H11A 0.9600
C11 H11B 0.9600
C11 H11C 0.9600
C12 H12A 0.9600
C12 H12B 0.9600
C12 H12C 0.9600
C13 C14 1.418(2)
C13 C18 1.427(2)
C14 C15 1.397(2)
C14 C19 1.518(2)
C15 H15 0.9300
C15 C16 1.377(3)
C16 H16 0.9300
C16 C17 1.377(3)
C17 H17 0.9300
C17 C18 1.392(2)
C18 C22 1.520(2)
C19 H19 0.9800
C19 C20 1.528(3)
C19 C21 1.527(3)
C20 H20A 0.9600
C20 H20B 0.9600
C20 H20C 0.9600
C21 H21A 0.9600
C21 H21B 0.9600
C21 H21C 0.9600
C22 H22 0.9800
C22 C23 1.534(2)
C22 C24 1.527(2)
C23 H23A 0.9600
C23 H23B 0.9600
C23 H23C 0.9600
C24 H24A 0.9600
C24 H24B 0.9600
C24 H24C 0.9600
C25 H25A 0.9700
C25 H25B 0.9700
C25 C26 1.493(3)
C26 H26A 0.9700
C26 H26B 0.9700
C26 C27 1.506(3)
C27 H27A 0.9700
C27 H27B 0.9700
C27 C28 1.523(3)
C28 H28A 0.9700
C28 H28B 0.9700
C29 H29A 0.9700
C29 H29B 0.9700
C29 C30 1.496(3)
C30 H30A 0.9700
C30 H30B 0.9700
C30 C31 1.511(3)
C31 H31A 0.9700
C31 H31B 0.9700
C31 C32 1.507(3)
C32 H32A 0.9700
C32 H32B 0.9700
C33 H33A 0.9700
C33 H33B 0.9700
C33 C34 1.467(3)
C34 H34A 0.9700
C34 H34B 0.9700
C34 H34C 0.9700
C34 H34D 0.9700
C34 C35A 1.502(4)
C34 C35B 1.466(9)
C36 H36A 0.9700
C36 H36B 0.9700
C36 H36C 0.9700
C36 H36D 0.9700
C36 C35A 1.502(3)
C36 C35B 1.464(8)
C37 C38 1.416(2)
C37 C42 1.426(2)
C38 C39 1.398(2)
C38 C43 1.521(2)
C39 H39 0.9300
C39 C40 1.378(2)
C40 H40 0.9300
C40 C41 1.379(2)
C41 H41 0.9300
C41 C42 1.393(2)
C42 C46 1.522(2)
C43 H43 0.9800
C43 C44 1.526(2)
C43 C45 1.528(2)
C44 H44A 0.9600
C44 H44B 0.9600
C44 H44C 0.9600
C45 H45A 0.9600
C45 H45B 0.9600
C45 H45C 0.9600
C46 H46 0.9800
C46 C47 1.524(2)
C46 C48 1.529(2)
C47 H47A 0.9600
C47 H47B 0.9600
C47 H47C 0.9600
C48 H48A 0.9600
C48 H48B 0.9600
C48 H48C 0.9600
C49 C50 1.421(2)
C49 C54 1.423(2)
C50 C51 1.397(2)
C50 C55 1.519(2)
C51 H51 0.9300
C51 C52 1.378(2)
C52 H52 0.9300
C52 C53 1.381(2)
C53 H53 0.9300
C53 C54 1.395(2)
C54 C58 1.520(2)
C55 H55 0.9800
C55 C56 1.527(2)
C55 C57 1.528(2)
C56 H56A 0.9600
C56 H56B 0.9600
C56 H56C 0.9600
C57 H57A 0.9600
C57 H57B 0.9600
C57 H57C 0.9600
C58 H58 0.9800
C58 C59 1.523(2)
C58 C60 1.522(2)
C59 H59A 0.9600
C59 H59B 0.9600
C59 H59C 0.9600
C60 H60A 0.9600
C60 H60B 0.9600
C60 H60C 0.9600
C61 H61A 0.9700
C61 H61B 0.9700
C61 C62 1.490(3)
C62 H62A 0.9700
C62 H62B 0.9700
C62 C63 1.505(3)
C63 H63A 0.9700
C63 H63B 0.9700
C63 C64 1.497(3)
C64 H64A 0.9700
C64 H64B 0.9700
C65 H65A 0.9700
C65 H65B 0.9700
C65 C66 1.504(3)
C66 H66A 0.9700
C66 H66B 0.9700
C66 C67 1.508(3)
C67 H67A 0.9700
C67 H67B 0.9700
C67 C68 1.520(3)
C68 H68A 0.9700
C68 H68B 0.9700
Li2 O6A 1.922(18)
Li2 O6B 1.930(15)
Li2 O6C 2.079(19)
O6A C69A 1.468(12)
O6A C72A 1.441(12)
C69A H69A 0.9700
C69A H69B 0.9700
C69A C70A 1.544(14)
C70A H70A 0.9700
C70A H70B 0.9700
C70A C71A 1.498(13)
C71A H71A 0.9700
C71A H71B 0.9700
C71A C72A 1.504(17)
C72A H72A 0.9700
C72A H72B 0.9700
C35A H35A 0.9700
C35A H35B 0.9700
O6B C69B 1.467(13)
O6B C72B 1.440(10)
C69B H69C 0.9700
C69B H69D 0.9700
C69B C70B 1.548(17)
C70B H70C 0.9700
C70B H70D 0.9700
C70B C71B 1.482(19)
C71B H71C 0.9700
C71B H71D 0.9700
C71B C72B 1.495(15)
C72B H72C 0.9700
C72B H72D 0.9700
C35B H35C 0.9700
C35B H35D 0.9700
O6C C69C 1.422(16)
O6C C71C 1.422(14)
C69C H69E 0.9700
C69C H69F 0.9700
C69C C70C 1.48(3)
C70C H70E 0.9600
C70C H70F 0.9600
C70C H70G 0.9600
C71C H71E 0.9700
C71C H71F 0.9700
C71C C72C 1.52(2)
C72C H72E 0.9600
C72C H72F 0.9600
C72C H72G 0.9600

loop_
_geom_torsion_atom_site_label_1
_geom_torsion_atom_site_label_2
_geom_torsion_atom_site_label_3
_geom_torsion_atom_site_label_4
_geom_torsion
P1 C1 C2 C3 -177.14(11)
P1 C1 C2 C7 3.2(2)
P1 C1 C6 C5 178.78(11)
P1 C1 C6 C10 -0.10(19)
P1 C13 C14 C15 -178.96(12)
P1 C13 C14 C19 -0.4(2)
P1 C13 C18 C17 -179.46(11)
P1 C13 C18 C22 2.4(2)
P2 C37 C38 C39 178.25(12)
P2 C37 C38 C43 -2.0(2)
P2 C37 C42 C41 -179.95(12)
P2 C37 C42 C46 -2.25(19)
P2 C49 C50 C51 176.79(11)
P2 C49 C50 C55 -4.70(19)
P2 C49 C54 C53 -178.89(11)
P2 C49 C54 C58 0.44(19)
O1 C25 C26 C27 -25.5(2)
O2 C29 C30 C31 -5.7(2)
O3 C33 C34 C35A 10.1(3)
O3 C33 C34 C35B -22.0(5)
O3 C36 C35A C34 25.0(3)
O3 C36 C35B C34 -26.8(7)
O4 C61 C62 C63 -1.3(3)
O5 C65 C66 C67 28.6(2)
C1 P1 C13 C14 -129.40(12)
C1 P1 C13 C18 53.96(13)
C1 C2 C3 C4 -2.7(2)
C1 C2 C7 C8 123.85(16)
C1 C2 C7 C9 -111.65(16)
C1 C6 C10 C11 135.96(17)
C1 C6 C10 C12 -99.36(18)
C2 C1 C6 C5 -2.2(2)
C2 C1 C6 C10 178.88(13)
C2 C3 C4 C5 -0.3(2)
C3 C2 C7 C8 -55.78(19)
C3 C2 C7 C9 68.73(19)
C3 C4 C5 C6 2.0(2)
C4 C5 C6 C1 -0.7(2)
C4 C5 C6 C10 178.22(15)
C5 C6 C10 C11 -42.9(2)
C5 C6 C10 C12 81.74(18)
C6 C1 C2 C3 3.9(2)
C6 C1 C2 C7 -175.72(13)
C7 C2 C3 C4 176.92(15)
C13 P1 C1 C2 56.70(13)
C13 P1 C1 C6 -124.36(12)
C13 C14 C15 C16 -0.5(3)
C13 C14 C19 C20 129.68(17)
C13 C14 C19 C21 -105.75(17)
C13 C18 C22 C23 118.78(16)
C13 C18 C22 C24 -115.87(17)
C14 C13 C18 C17 3.8(2)
C14 C13 C18 C22 -174.31(14)
C14 C15 C16 C17 1.6(3)
C15 C14 C19 C20 -51.7(2)
C15 C14 C19 C21 72.83(19)
C15 C16 C17 C18 0.1(3)
C16 C17 C18 C13 -2.8(2)
C16 C17 C18 C22 175.42(15)
C17 C18 C22 C23 -59.36(19)
C17 C18 C22 C24 65.98(19)
C18 C13 C14 C15 -2.2(2)
C18 C13 C14 C19 176.34(14)
C19 C14 C15 C16 -179.07(16)
C25 O1 C28 C27 19.4(2)
C25 C26 C27 C28 36.5(2)
C26 C27 C28 O1 -34.6(2)
C28 O1 C25 C26 3.7(2)
C29 O2 C32 C31 -34.37(18)
C29 C30 C31 C32 -14.7(2)
C30 C31 C32 O2 29.85(19)
C32 O2 C29 C30 25.0(2)
C33 O3 C36 C35A -19.8(3)
C33 O3 C36 C35B 12.7(5)
C33 C34 C35A C36 -21.1(3)
C33 C34 C35B C36 29.8(7)
C36 O3 C33 C34 6.0(3)
C37 P2 C49 C50 -54.60(12)
C37 P2 C49 C54 125.90(11)
C37 C38 C39 C40 0.9(2)
C37 C38 C43 C44 110.82(16)
C37 C38 C43 C45 -124.87(16)
C37 C42 C46 C47 116.28(16)
C37 C42 C46 C48 -118.27(16)
C38 C37 C42 C41 -3.1(2)
C38 C37 C42 C46 174.58(13)
C38 C39 C40 C41 -1.7(3)
C39 C38 C43 C44 -69.38(19)
C39 C38 C43 C45 54.93(19)
C39 C40 C41 C42 -0.1(3)
C40 C41 C42 C37 2.5(2)
C40 C41 C42 C46 -175.33(15)
C41 C42 C46 C47 -65.95(19)
C41 C42 C46 C48 59.49(19)
C42 C37 C38 C39 1.5(2)
C42 C37 C38 C43 -178.76(14)
C43 C38 C39 C40 -178.86(15)
C49 P2 C37 C38 127.07(12)
C49 P2 C37 C42 -56.24(13)
C49 C50 C51 C52 2.8(2)
C49 C50 C55 C56 114.90(15)
C49 C50 C55 C57 -120.11(15)
C49 C54 C58 C59 96.38(18)
C49 C54 C58 C60 -139.03(16)
C50 C49 C54 C53 1.6(2)
C50 C49 C54 C58 -179.09(13)
C50 C51 C52 C53 0.4(2)
C51 C50 C55 C56 -66.55(18)
C51 C50 C55 C57 58.45(18)
C51 C52 C53 C54 -2.6(2)
C52 C53 C54 C49 1.6(2)
C52 C53 C54 C58 -177.80(14)
C53 C54 C58 C59 -84.27(18)
C53 C54 C58 C60 40.3(2)
C54 C49 C50 C51 -3.7(2)
C54 C49 C50 C55 174.82(13)
C55 C50 C51 C52 -175.82(14)
C61 O4 C64 C63 31.7(2)
C61 C62 C63 C64 20.1(2)
C62 C63 C64 O4 -31.7(2)
C64 O4 C61 C62 -18.9(2)
C65 O5 C68 C67 -15.9(2)
C65 C66 C67 C68 -37.4(2)
C66 C67 C68 O5 33.1(2)
C68 O5 C65 C66 -8.0(2)
Li1 P1 C1 C2 -109.43(14)
Li1 P1 C1 C6 69.52(14)
Li1 P1 C13 C14 34.87(17)
Li1 P1 C13 C18 -141.77(13)
Li1 O1 C25 C26 -166.99(16)
Li1 O1 C28 C27 -170.97(16)
Li1 O2 C29 C30 -115.83(19)
Li1 O2 C32 C31 112.69(15)
Li1 O3 C33 C34 165.51(18)
Li1 O3 C36 C35A 179.2(2)
Li1 O3 C36 C35B -148.2(5)
Li2 P2 C37 C38 -32.68(17)
Li2 P2 C37 C42 144.01(12)
Li2 P2 C49 C50 106.68(13)
Li2 P2 C49 C54 -72.82(14)
Li2 O4 C61 C62 117.5(2)
Li2 O4 C64 C63 -111.30(16)
Li2 O5 C65 C66 164.88(15)
Li2 O5 C68 C67 171.89(16)
Li2 O6A C69A C70A -136.7(14)
Li2 O6A C72A C71A 117.9(16)
Li2 O6B C69B C70B -174.0(18)
Li2 O6B C72B C71B 152.2(16)
Li2 O6C C69C C70C 140.3(18)
Li2 O6C C71C C72C 104.8(18)
O6A C69A C70A C71A 22.4(19)
C69A O6A C72A C71A -25(3)
C69A C70A C71A C72A -36.4(15)
C70A C71A C72A O6A 38.4(19)
C72A O6A C69A C70A 1(3)
O6B C69B C70B C71B 24.2(19)
C69B O6B C72B C71B -19(2)
C69B C70B C71B C72B -35.1(16)
C70B C71B C72B O6B 34.2(19)
C72B O6B C69B C70B -3(2)
C69C O6C C71C C72C -56(3)
C71C O6C C69C C70C -61(3)
